data_7011029
loop_
_publ_author_name
'Allan Bashall'
'Andrew D. Bond'
'Alexander D. Hopkins'
'Sara J. Kidd'
'Mary McPartlin'
'Alexander Steiner'
'Robert Wolf'
'Anthony D. Woods'
'Dominic S. Wright'

_publ_section_title
;
 Synthesis, structures and coordination behaviour of [As(NR)3]3&#x2212;
 trianions
;
_journal_issue 3
_journal_name_full 'J. Chem. Soc., Dalton Trans.'
_journal_page_first 343
_journal_page_last 351
_journal_paper_doi 10.1039/b106913f
_journal_year 2002
_chemical_formula_moiety 'C30 H63 As7 Li3 N3 O3'
_chemical_formula_sum 'C30 H63 As7 Li3 N3 O3'
_chemical_formula_weight 1059.09
_space_group_IT_number 2
_symmetry_cell_setting triclinic
_symmetry_space_group_name_Hall '-P 1'
_symmetry_space_group_name_H-M 'P -1'
_atom_sites_solution_hydrogens geom
_atom_sites_solution_primary direct
_atom_sites_solution_secondary difmap
_cell_angle_alpha 116.203(2)
_cell_angle_beta 98.386(2)
_cell_angle_gamma 103.745(2)
_cell_formula_units_Z 2
_cell_length_a 11.3301(3)
_cell_length_b 14.5022(5)
_cell_length_c 15.8403(6)
_cell_measurement_reflns_used 21759
_cell_measurement_temperature 180(2)
_cell_measurement_theta_max 27.48
_cell_measurement_theta_min 1.00
_cell_volume 2172.48(14)
_computing_cell_refinement 'HKL Scalepack (Otwinowski & Minor 1997)'
_computing_data_collection 'Collect (Nonius B.V. 1998)'
_computing_data_reduction
;
HKL Denzo and Scalepack (Otwinowski & Minor 1997)
;
_computing_publication_material 'SHELXL-97 (Sheldrick 1997)'
_computing_structure_refinement 'SHELXL-97 (Sheldrick 1997)'
_computing_structure_solution 'SIR-92 (Altomare et al. 1994)'
_diffrn_ambient_temperature 180(2)
_diffrn_measured_fraction_theta_full 0.993
_diffrn_measured_fraction_theta_max 0.993
_diffrn_measurement_device_type 'Nonius Kappa CCD'
_diffrn_measurement_method 'Thin slice \w and \f scans'
_diffrn_radiation_monochromator graphite
_diffrn_radiation_source 'fine-focus sealed tube'
_diffrn_radiation_type MoK\a
_diffrn_radiation_wavelength 0.7107
_diffrn_reflns_av_R_equivalents 0.0629
_diffrn_reflns_av_sigmaI/netI 0.0617
_diffrn_reflns_limit_h_max 14
_diffrn_reflns_limit_h_min -14
_diffrn_reflns_limit_k_max 18
_diffrn_reflns_limit_k_min -18
_diffrn_reflns_limit_l_max 20
_diffrn_reflns_limit_l_min -20
_diffrn_reflns_number 25432
_diffrn_reflns_theta_full 27.47
_diffrn_reflns_theta_max 27.47
_diffrn_reflns_theta_min 3.59
_diffrn_standards_number 0
_exptl_absorpt_coefficient_mu 5.348
_exptl_absorpt_correction_T_max 0.473
_exptl_absorpt_correction_T_min 0.376
_exptl_absorpt_correction_type multi-scan
_exptl_absorpt_process_details 'Sortav Blessing (1995)'
_exptl_crystal_density_diffrn 1.619
_exptl_crystal_density_method 'not measured'
_exptl_crystal_description block
_exptl_crystal_F_000 1056
_exptl_crystal_size_max 0.18
_exptl_crystal_size_mid 0.16
_exptl_crystal_size_min 0.14
_refine_diff_density_max 0.756
_refine_diff_density_min -0.555
_refine_diff_density_rms 0.103
_refine_ls_extinction_method none
_refine_ls_goodness_of_fit_ref 1.034
_refine_ls_hydrogen_treatment mixed
_refine_ls_matrix_type full
_refine_ls_number_parameters 409
_refine_ls_number_reflns 9891
_refine_ls_number_restraints 0
_refine_ls_restrained_S_all 1.034
_refine_ls_R_factor_all 0.0664
_refine_ls_R_factor_gt 0.0420
_refine_ls_shift/su_max 0.001
_refine_ls_shift/su_mean 0.000
_refine_ls_structure_factor_coef Fsqd
_refine_ls_weighting_details 'calc w=1/[\s^2^(Fo^2^)+(0.0267P)^2^+2.8873P] where P=(Fo^2^+2Fc^2^)/3'
_refine_ls_weighting_scheme calc
_refine_ls_wR_factor_gt 0.0846
_refine_ls_wR_factor_ref 0.0933
_reflns_number_gt 7412
_reflns_number_total 9891
_reflns_threshold_expression >2sigma(I)
_cod_data_source_file b106913f.txt
_cod_data_source_block dw0125
_cod_original_cell_volume 2172.48(13)
_cod_original_sg_symbol_H-M P-1
_cod_database_code 7011029

loop_
_symmetry_equiv_pos_as_xyz
'x, y, z'
'-x, -y, -z'

loop_
_atom_site_label
_atom_site_type_symbol
_atom_site_fract_x
_atom_site_fract_y
_atom_site_fract_z
_atom_site_U_iso_or_equiv
_atom_site_adp_type
_atom_site_occupancy
_atom_site_symmetry_multiplicity
_atom_site_calc_flag
_atom_site_refinement_flags
_atom_site_disorder_assembly
_atom_site_disorder_group
As1 As 0.01946(4) 0.03676(3) 0.70966(3) 0.03463(10) Uani 1 1 d . . .
As2 As 0.08835(4) 0.22134(3) 0.84451(3) 0.03318(10) Uani 1 1 d . . .
As3 As 0.17047(4) 0.19640(3) 0.97926(3) 0.03515(11) Uani 1 1 d . . .
As4 As 0.28340(4) 0.30311(3) 0.82056(3) 0.03815(11) Uani 1 1 d . . .
As5 As 0.30854(4) 0.10158(4) 0.91363(3) 0.03671(11) Uani 1 1 d . . .
As6 As 0.20842(4) -0.00465(3) 0.73395(3) 0.03672(11) Uani 1 1 d . . .
As7 As 0.38320(4) 0.17201(4) 0.80701(3) 0.03893(11) Uani 1 1 d . . .
Li1 Li 0.1436(7) 0.1556(6) 0.6374(5) 0.0415(16) Uani 1 1 d . . .
Li2 Li -0.0281(7) 0.0079(6) 0.8579(6) 0.0458(18) Uani 1 1 d . . .
Li3 Li 0.3444(8) 0.3829(6) 1.0196(6) 0.054(2) Uani 1 1 d . B .
N1 N 0.2126(3) 0.0662(3) 0.5272(3) 0.0391(8) Uani 1 1 d . . .
H1A H 0.2091 0.0038 0.5304 0.047 Uiso 1 1 calc R . .
H1B H 0.1545 0.0442 0.4691 0.047 Uiso 1 1 calc R . .
N2 N 0.0015(3) -0.1221(3) 0.8645(3) 0.0424(8) Uani 1 1 d . . .
H2A H 0.0875 -0.1030 0.8895 0.051 Uiso 1 1 calc R . .
H2B H -0.0351 -0.1296 0.9104 0.051 Uiso 1 1 calc R . .
N3 N 0.5265(3) 0.4025(3) 1.0811(3) 0.0490(9) Uani 1 1 d . B .
H3A H 0.5565 0.3622 1.0313 0.059 Uiso 1 1 calc R . .
H3B H 0.5746 0.4748 1.1072 0.059 Uiso 1 1 calc R . .
O1 O 0.0267(3) 0.2094(3) 0.5841(2) 0.0475(8) Uani 1 1 d . . .
O2 O -0.1872(3) 0.0218(3) 0.8851(3) 0.0592(9) Uani 1 1 d . . .
O3 O 0.2968(4) 0.5116(3) 1.0855(3) 0.0788(13) Uani 1 1 d . . .
C11 C 0.3386(4) 0.1067(4) 0.5162(3) 0.0397(10) Uani 1 1 d . . .
H11 H 0.4036 0.1145 0.5712 0.048 Uiso 1 1 calc R . .
C12 C 0.3617(4) 0.2181(4) 0.5264(4) 0.0509(12) Uani 1 1 d . . .
H12A H 0.3561 0.2688 0.5915 0.061 Uiso 1 1 calc R . .
H12B H 0.2950 0.2137 0.4755 0.061 Uiso 1 1 calc R . .
C13 C 0.4919(5) 0.2632(5) 0.5159(4) 0.0623(14) Uani 1 1 d . . .
H13A H 0.5005 0.3337 0.5178 0.075 Uiso 1 1 calc R . .
H13B H 0.5588 0.2773 0.5722 0.075 Uiso 1 1 calc R . .
C14 C 0.5109(5) 0.1859(5) 0.4220(4) 0.0633(15) Uani 1 1 d . . .
H14A H 0.5988 0.2152 0.4212 0.076 Uiso 1 1 calc R . .
H14B H 0.4524 0.1804 0.3657 0.076 Uiso 1 1 calc R . .
C15 C 0.4873(5) 0.0733(5) 0.4105(4) 0.0642(15) Uani 1 1 d . . .
H15A H 0.5535 0.0769 0.4613 0.077 Uiso 1 1 calc R . .
H15B H 0.4932 0.0231 0.3453 0.077 Uiso 1 1 calc R . .
C16 C 0.3568(4) 0.0287(4) 0.4203(4) 0.0492(11) Uani 1 1 d . . .
H16A H 0.2905 0.0162 0.3644 0.059 Uiso 1 1 calc R . .
H16B H 0.3467 -0.0425 0.4172 0.059 Uiso 1 1 calc R . .
C21 C -0.0413(5) -0.2307(4) 0.7776(4) 0.0621(14) Uani 1 1 d . A .
H21 H 0.0169 -0.2232 0.7374 0.075 Uiso 1 1 calc R . .
C22 C -0.0208(5) -0.3196(4) 0.7968(4) 0.0537(12) Uani 1 1 d . . .
H22A H -0.0715 -0.3287 0.8402 0.064 Uiso 0.741(16) 1 calc PR A 3
H22B H 0.0697 -0.2973 0.8315 0.064 Uiso 0.741(16) 1 calc PR A 3
H22C H -0.0305 -0.3037 0.8624 0.064 Uiso 0.259(16) 1 calc PR A 4
H22D H 0.0674 -0.3177 0.7985 0.064 Uiso 0.259(16) 1 calc PR A 4
C23 C -0.0584(10) -0.4292(6) 0.7019(6) 0.062(2) Uiso 0.741(16) 1 d P A 3
H23A H 0.0008 -0.4239 0.6628 0.074 Uiso 0.741(16) 1 calc PR A 3
H23B H -0.0525 -0.4867 0.7183 0.074 Uiso 0.741(16) 1 calc PR A 3
C23' C -0.114(3) -0.4385(18) 0.7186(18) 0.062(2) Uiso 0.259(16) 1 d P A 4
H23C H -0.0602 -0.4842 0.6970 0.074 Uiso 0.259(16) 1 calc PR A 4
H23D H -0.1634 -0.4657 0.7546 0.074 Uiso 0.259(16) 1 calc PR A 4
C24 C -0.1924(7) -0.4600(4) 0.6421(5) 0.084(2) Uani 1 1 d . . .
H24A H -0.2116 -0.5271 0.5784 0.100 Uiso 0.741(16) 1 calc PR A 3
H24B H -0.2522 -0.4766 0.6773 0.100 Uiso 0.741(16) 1 calc PR A 3
H24C H -0.2758 -0.5035 0.6399 0.100 Uiso 0.259(16) 1 calc PR A 4
H24D H -0.1681 -0.5088 0.5857 0.100 Uiso 0.259(16) 1 calc PR A 4
C25 C -0.2131(5) -0.3718(4) 0.6230(4) 0.0595(13) Uani 1 1 d . A .
H25A H -0.3049 -0.3914 0.5937 0.071 Uiso 1 1 calc R . .
H25B H -0.1689 -0.3674 0.5747 0.071 Uiso 1 1 calc R . .
C26 C -0.1659(6) -0.2614(4) 0.7148(4) 0.0766(19) Uani 1 1 d . . .
H26A H -0.1655 -0.2053 0.6951 0.092 Uiso 1 1 calc R A .
H26B H -0.2271 -0.2599 0.7536 0.092 Uiso 1 1 calc R . .
C31 C 0.5510(5) 0.3721(5) 1.1596(4) 0.0735(17) Uani 1 1 d . . .
H31 H 0.5100 0.2923 1.1349 0.088 Uiso 0.369(13) 1 calc PR B 1
H31' H 0.4854 0.2985 1.1322 0.088 Uiso 0.631(13) 1 calc PR B 2
C32 C 0.7106(15) 0.4122(17) 1.1921(12) 0.060(2) Uiso 0.369(13) 1 d P B 1
H32A H 0.7531 0.4918 1.2370 0.072 Uiso 0.369(13) 1 calc PR B 1
H32B H 0.7462 0.3856 1.1359 0.072 Uiso 0.369(13) 1 calc PR B 1
C32' C 0.6755(9) 0.3535(10) 1.1770(7) 0.060(2) Uiso 0.631(13) 1 d P B 2
H32C H 0.6771 0.2929 1.1154 0.072 Uiso 0.631(13) 1 calc PR B 2
H32D H 0.7452 0.4201 1.1933 0.072 Uiso 0.631(13) 1 calc PR B 2
C33 C 0.6997(8) 0.3265(9) 1.2580(7) 0.128(3) Uani 1 1 d . . .
H33A H 0.6273 0.2569 1.2203 0.153 Uiso 0.369(13) 1 calc PR B 1
H33B H 0.7791 0.3114 1.2709 0.153 Uiso 0.369(13) 1 calc PR B 1
H33C H 0.6427 0.2516 1.2352 0.153 Uiso 0.631(13) 1 calc PR B 2
H33D H 0.7882 0.3276 1.2722 0.153 Uiso 0.631(13) 1 calc PR B 2
C34 C 0.6801(6) 0.4007(6) 1.3468(5) 0.0841(19) Uani 1 1 d . B .
H34A H 0.7428 0.4748 1.3744 0.101 Uiso 1 1 calc R . .
H34B H 0.6915 0.3765 1.3959 0.101 Uiso 1 1 calc R . .
C35 C 0.5471(7) 0.4035(8) 1.3239(6) 0.105(3) Uani 1 1 d . . .
H35A H 0.5331 0.4547 1.3850 0.126 Uiso 1 1 calc R B .
H35B H 0.4852 0.3299 1.2992 0.126 Uiso 1 1 calc R . .
C36 C 0.5244(8) 0.4393(7) 1.2472(6) 0.100(2) Uani 1 1 d . B .
H36A H 0.4349 0.4354 1.2311 0.121 Uiso 1 1 calc R . .
H36B H 0.5791 0.5162 1.2749 0.121 Uiso 1 1 calc R . .
C101 C -0.0600(4) 0.2516(4) 0.6332(4) 0.0512(12) Uani 1 1 d . . .
H10A H -0.0152 0.3246 0.6918 0.061 Uiso 1 1 calc R . .
H10B H -0.1065 0.2019 0.6538 0.061 Uiso 1 1 calc R . .
C102 C -0.1482(4) 0.2581(4) 0.5576(4) 0.0525(12) Uani 1 1 d . . .
H10C H -0.1898 0.3121 0.5888 0.063 Uiso 1 1 calc R . .
H10D H -0.2143 0.1861 0.5115 0.063 Uiso 1 1 calc R . .
C103 C -0.0620(5) 0.2942(4) 0.5055(4) 0.0490(11) Uani 1 1 d . . .
H10E H -0.0317 0.3747 0.5351 0.059 Uiso 1 1 calc R . .
H10F H -0.1060 0.2605 0.4348 0.059 Uiso 1 1 calc R . .
C104 C 0.0472(4) 0.2539(4) 0.5204(3) 0.0472(11) Uani 1 1 d . . .
H10G H 0.0491 0.1971 0.4566 0.057 Uiso 1 1 calc R . .
H10H H 0.1290 0.3150 0.5506 0.057 Uiso 1 1 calc R . .
C201 C -0.3002(4) -0.0643(4) 0.8603(4) 0.0527(12) Uani 1 1 d . . .
H20A H -0.2858 -0.1034 0.8964 0.063 Uiso 1 1 calc R . .
H20B H -0.3272 -0.1171 0.7890 0.063 Uiso 1 1 calc R . .
C202 C -0.4012(5) -0.0146(5) 0.8880(5) 0.0665(15) Uani 1 1 d . . .
H20C H -0.4650 -0.0311 0.8288 0.080 Uiso 1 1 calc R . .
H20D H -0.4446 -0.0419 0.9265 0.080 Uiso 1 1 calc R . .
C203 C -0.3284(5) 0.1048(5) 0.9484(5) 0.084(2) Uani 1 1 d . . .
H20E H -0.2997 0.1270 1.0188 0.101 Uiso 1 1 calc R . .
H20F H -0.3805 0.1481 0.9407 0.101 Uiso 1 1 calc R . .
C204 C -0.2168(5) 0.1197(5) 0.9081(5) 0.0725(17) Uani 1 1 d . . .
H20G H -0.2401 0.1259 0.8486 0.087 Uiso 1 1 calc R . .
H20H H -0.1444 0.1855 0.9578 0.087 Uiso 1 1 calc R . .
C301 C 0.1628(13) 0.5077(11) 1.0603(11) 0.0643(15) Uiso 0.442(8) 1 d P C 5
H30A H 0.1363 0.4943 0.9923 0.077 Uiso 0.442(8) 1 calc PR C 5
H30B H 0.1057 0.4476 1.0646 0.077 Uiso 0.442(8) 1 calc PR C 5
C311 C 0.1952(10) 0.5293(9) 1.0336(8) 0.0643(15) Uiso 0.558(8) 1 d P C 6
H31A H 0.2063 0.5176 0.9692 0.077 Uiso 0.558(8) 1 calc PR C 6
H31B H 0.1122 0.4771 1.0220 0.077 Uiso 0.558(8) 1 calc PR C 6
C302 C 0.1555(12) 0.6019(11) 1.1225(10) 0.0643(15) Uiso 0.442(8) 1 d P C 5
H30C H 0.0907 0.5890 1.1555 0.077 Uiso 0.442(8) 1 calc PR C 5
H30D H 0.1285 0.6376 1.0861 0.077 Uiso 0.442(8) 1 calc PR C 5
C312 C 0.1990(10) 0.6345(9) 1.0900(8) 0.0643(15) Uiso 0.558(8) 1 d P C 6
H31C H 0.1121 0.6367 1.0888 0.077 Uiso 0.558(8) 1 calc PR C 6
H31D H 0.2397 0.6817 1.0650 0.077 Uiso 0.558(8) 1 calc PR C 6
C303 C 0.2779(6) 0.6745(5) 1.1966(5) 0.0821(19) Uani 1 1 d . . .
H30E H 0.2679 0.7090 1.2635 0.099 Uiso 0.442(8) 1 calc PR C 5
H30F H 0.3207 0.7322 1.1830 0.099 Uiso 0.442(8) 1 calc PR C 5
H30G H 0.3372 0.7503 1.2268 0.099 Uiso 0.558(8) 1 calc PR C 6
H30H H 0.2215 0.6717 1.2383 0.099 Uiso 0.558(8) 1 calc PR C 6
C304 C 0.3491(5) 0.5966(4) 1.1846(4) 0.0580(13) Uani 1 1 d . C .
H30I H 0.4408 0.6337 1.1985 0.070 Uiso 1 1 calc R . .
H30J H 0.3379 0.5673 1.2298 0.070 Uiso 1 1 calc R . .

loop_
_atom_site_aniso_label
_atom_site_aniso_U_11
_atom_site_aniso_U_22
_atom_site_aniso_U_33
_atom_site_aniso_U_23
_atom_site_aniso_U_13
_atom_site_aniso_U_12
As1 0.0329(2) 0.0332(2) 0.0278(2) 0.01246(19) 0.00355(17) 0.00327(17)
As2 0.0332(2) 0.0315(2) 0.0327(2) 0.01406(19) 0.00947(17) 0.01133(17)
As3 0.0391(2) 0.0352(2) 0.0264(2) 0.01275(19) 0.01102(17) 0.00869(18)
As4 0.0401(2) 0.0312(2) 0.0368(2) 0.0171(2) 0.00839(19) 0.00263(18)
As5 0.0355(2) 0.0398(2) 0.0347(2) 0.0192(2) 0.00716(18) 0.01292(19)
As6 0.0420(2) 0.0306(2) 0.0327(2) 0.01097(19) 0.01299(19) 0.01233(19)
As7 0.0311(2) 0.0433(3) 0.0398(3) 0.0191(2) 0.01381(18) 0.00891(19)
Li1 0.043(4) 0.050(4) 0.035(4) 0.019(4) 0.016(3) 0.021(3)
Li2 0.053(4) 0.036(4) 0.055(5) 0.025(4) 0.026(4) 0.015(3)
Li3 0.052(4) 0.038(4) 0.051(5) 0.011(4) -0.003(4) 0.014(4)
N1 0.0396(19) 0.042(2) 0.034(2) 0.0187(17) 0.0107(15) 0.0120(16)
N2 0.053(2) 0.0331(19) 0.039(2) 0.0156(17) 0.0198(17) 0.0124(17)
N3 0.044(2) 0.039(2) 0.050(2) 0.0167(19) 0.0040(18) 0.0093(17)
O1 0.0528(18) 0.065(2) 0.0458(19) 0.0345(17) 0.0231(15) 0.0351(17)
O2 0.0482(18) 0.049(2) 0.093(3) 0.037(2) 0.0408(19) 0.0224(16)
O3 0.068(2) 0.048(2) 0.077(3) 0.001(2) -0.014(2) 0.0299(19)
C11 0.035(2) 0.050(3) 0.034(2) 0.020(2) 0.0118(18) 0.014(2)
C12 0.047(3) 0.049(3) 0.054(3) 0.024(3) 0.016(2) 0.014(2)
C13 0.049(3) 0.061(3) 0.075(4) 0.038(3) 0.017(3) 0.007(3)
C14 0.047(3) 0.098(5) 0.062(4) 0.054(4) 0.021(3) 0.020(3)
C15 0.054(3) 0.089(4) 0.063(4) 0.040(3) 0.031(3) 0.034(3)
C16 0.049(3) 0.054(3) 0.046(3) 0.022(2) 0.018(2) 0.022(2)
C21 0.075(4) 0.036(3) 0.054(3) 0.016(3) 0.001(3) 0.007(3)
C22 0.068(3) 0.040(3) 0.048(3) 0.015(2) 0.015(2) 0.024(2)
C24 0.118(5) 0.039(3) 0.065(4) 0.012(3) 0.004(4) 0.018(3)
C25 0.073(3) 0.042(3) 0.046(3) 0.014(2) 0.009(3) 0.008(3)
C26 0.103(5) 0.038(3) 0.063(4) 0.016(3) -0.009(3) 0.018(3)
C31 0.061(3) 0.088(4) 0.056(4) 0.023(3) -0.003(3) 0.037(3)
C33 0.121(7) 0.196(10) 0.105(7) 0.087(7) 0.025(5) 0.100(7)
C34 0.078(4) 0.093(5) 0.066(4) 0.043(4) 0.001(3) 0.009(4)
C35 0.114(6) 0.166(8) 0.101(6) 0.100(6) 0.052(5) 0.073(6)
C36 0.111(5) 0.144(7) 0.098(6) 0.076(6) 0.056(5) 0.079(5)
C101 0.055(3) 0.062(3) 0.057(3) 0.036(3) 0.030(2) 0.033(3)
C102 0.044(3) 0.048(3) 0.065(3) 0.026(3) 0.012(2) 0.021(2)
C103 0.064(3) 0.045(3) 0.046(3) 0.025(2) 0.017(2) 0.026(2)
C104 0.057(3) 0.046(3) 0.043(3) 0.023(2) 0.019(2) 0.020(2)
C201 0.043(3) 0.062(3) 0.053(3) 0.033(3) 0.010(2) 0.010(2)
C202 0.050(3) 0.088(4) 0.074(4) 0.048(4) 0.018(3) 0.026(3)
C203 0.054(3) 0.091(5) 0.086(5) 0.020(4) 0.017(3) 0.041(3)
C204 0.063(3) 0.053(3) 0.104(5) 0.036(3) 0.032(3) 0.027(3)
C303 0.069(4) 0.060(4) 0.091(5) 0.008(3) 0.035(3) 0.029(3)
C304 0.062(3) 0.045(3) 0.051(3) 0.015(3) 0.018(3) 0.007(2)

loop_
_atom_type_symbol
_atom_type_description
_atom_type_scat_dispersion_real
_atom_type_scat_dispersion_imag
_atom_type_scat_source
C C 0.0033 0.0016 'International Tables Vol C Tables 4.2.6.8 and 6.1.1.4'
H H 0.0000 0.0000 'International Tables Vol C Tables 4.2.6.8 and 6.1.1.4'
Li Li -0.0003 0.0001 'International Tables Vol C Tables 4.2.6.8 and 6.1.1.4'
N N 0.0061 0.0033 'International Tables Vol C Tables 4.2.6.8 and 6.1.1.4'
As As 0.0499 2.0058 'International Tables Vol C Tables 4.2.6.8 and 6.1.1.4'
O O 0.0106 0.0060 'International Tables Vol C Tables 4.2.6.8 and 6.1.1.4'

loop_
_geom_angle_atom_site_label_1
_geom_angle_atom_site_label_2
_geom_angle_atom_site_label_3
_geom_angle
_geom_angle_site_symmetry_1
_geom_angle_site_symmetry_3
_geom_angle_publ_flag
As6 As1 As2 99.67(2) . . ?
As6 As1 Li2 88.85(16) . . ?
As2 As1 Li2 77.28(16) . . ?
As6 As1 Li1 85.17(14) . . ?
As2 As1 Li1 76.95(16) . . ?
Li2 As1 Li1 152.1(2) . . ?
As1 As2 As3 100.69(2) . . ?
As1 As2 As4 101.38(2) . . ?
As3 As2 As4 100.58(2) . . ?
As1 As2 Li2 54.98(15) . . ?
As3 As2 Li2 56.31(15) . . ?
As4 As2 Li2 135.20(13) . . ?
As1 As2 Li1 55.68(14) . . ?
As3 As2 Li1 132.37(12) . . ?
As4 As2 Li1 54.52(13) . . ?
Li2 As2 Li1 109.9(2) . . ?
As1 As2 Li3 135.09(14) . . ?
As3 As2 Li3 54.78(16) . . ?
As4 As2 Li3 56.30(17) . . ?
Li2 As2 Li3 110.7(2) . . ?
Li1 As2 Li3 110.1(2) . . ?
As5 As3 As2 99.60(2) . . ?
As5 As3 Li3 88.92(18) . . ?
As2 As3 Li3 77.90(17) . . ?
As5 As3 Li2 88.29(16) . . ?
As2 As3 Li2 76.19(16) . . ?
Li3 As3 Li2 153.1(2) . . ?
As7 As4 As2 99.32(2) . . ?
As7 As4 Li1 85.03(15) . . ?
As2 As4 Li1 77.79(16) . . ?
As7 As4 Li3 88.55(16) . . ?
As2 As4 Li3 76.61(18) . . ?
Li1 As4 Li3 152.2(2) . . ?
As3 As5 As6 105.25(2) . . ?
As3 As5 As7 105.03(2) . . ?
As6 As5 As7 59.990(17) . . ?
As1 As6 As5 104.94(2) . . ?
As1 As6 As7 105.00(2) . . ?
As5 As6 As7 60.102(17) . . ?
As4 As7 As6 105.63(2) . . ?
As4 As7 As5 105.04(2) . . ?
As6 As7 As5 59.908(17) . . ?
O1 Li1 N1 108.1(4) . . ?
O1 Li1 As4 112.0(3) . . ?
N1 Li1 As4 124.9(3) . . ?
O1 Li1 As1 108.9(3) . . ?
N1 Li1 As1 112.6(3) . . ?
As4 Li1 As1 88.2(2) . . ?
O1 Li1 As2 99.2(3) . . ?
N1 Li1 As2 151.2(3) . . ?
As4 Li1 As2 47.70(12) . . ?
As1 Li1 As2 47.37(11) . . ?
O2 Li2 N2 110.8(4) . . ?
O2 Li2 As1 115.9(3) . . ?
N2 Li2 As1 117.6(3) . . ?
O2 Li2 As3 111.5(3) . . ?
N2 Li2 As3 111.9(3) . . ?
As1 Li2 As3 87.1(2) . . ?
O2 Li2 As2 102.0(3) . . ?
N2 Li2 As2 146.7(3) . . ?
As1 Li2 As2 47.74(12) . . ?
As3 Li2 As2 47.50(11) . . ?
O3 Li3 N3 114.0(4) . . ?
O3 Li3 As3 113.8(4) . . ?
N3 Li3 As3 114.6(3) . . ?
O3 Li3 As4 111.2(3) . . ?
N3 Li3 As4 113.9(4) . . ?
As3 Li3 As4 86.4(2) . . ?
O3 Li3 As2 100.4(3) . . ?
N3 Li3 As2 145.6(4) . . ?
As3 Li3 As2 47.32(12) . . ?
As4 Li3 As2 47.09(12) . . ?
C11 N1 Li1 124.6(3) . . ?
C11 N1 H1A 106.2 . . ?
Li1 N1 H1A 106.2 . . ?
C11 N1 H1B 106.2 . . ?
Li1 N1 H1B 106.2 . . ?
H1A N1 H1B 106.4 . . ?
C21 N2 Li2 121.9(4) . . ?
C21 N2 H2A 106.9 . . ?
Li2 N2 H2A 106.9 . . ?
C21 N2 H2B 106.9 . . ?
Li2 N2 H2B 106.9 . . ?
H2A N2 H2B 106.7 . . ?
C31 N3 Li3 118.7(4) . . ?
C31 N3 H3A 107.6 . . ?
Li3 N3 H3A 107.6 . . ?
C31 N3 H3B 107.6 . . ?
Li3 N3 H3B 107.6 . . ?
H3A N3 H3B 107.1 . . ?
C101 O1 C104 107.7(3) . . ?
C101 O1 Li1 122.2(3) . . ?
C104 O1 Li1 125.5(3) . . ?
C201 O2 C204 108.8(4) . . ?
C201 O2 Li2 127.0(4) . . ?
C204 O2 Li2 122.1(4) . . ?
C304 O3 C311 111.3(5) . . ?
C304 O3 C301 103.8(7) . . ?
C311 O3 C301 28.2(6) . . ?
C304 O3 Li3 127.7(4) . . ?
C311 O3 Li3 121.0(6) . . ?
C301 O3 Li3 121.5(6) . . ?
N1 C11 C12 110.2(3) . . ?
N1 C11 C16 113.0(4) . . ?
C12 C11 C16 110.7(4) . . ?
N1 C11 H11 107.6 . . ?
C12 C11 H11 107.6 . . ?
C16 C11 H11 107.6 . . ?
C11 C12 C13 111.8(4) . . ?
C11 C12 H12A 109.3 . . ?
C13 C12 H12A 109.3 . . ?
C11 C12 H12B 109.3 . . ?
C13 C12 H12B 109.3 . . ?
H12A C12 H12B 107.9 . . ?
C14 C13 C12 112.1(4) . . ?
C14 C13 H13A 109.2 . . ?
C12 C13 H13A 109.2 . . ?
C14 C13 H13B 109.2 . . ?
C12 C13 H13B 109.2 . . ?
H13A C13 H13B 107.9 . . ?
C13 C14 C15 111.7(4) . . ?
C13 C14 H14A 109.3 . . ?
C15 C14 H14A 109.3 . . ?
C13 C14 H14B 109.3 . . ?
C15 C14 H14B 109.3 . . ?
H14A C14 H14B 107.9 . . ?
C14 C15 C16 111.2(4) . . ?
C14 C15 H15A 109.4 . . ?
C16 C15 H15A 109.4 . . ?
C14 C15 H15B 109.4 . . ?
C16 C15 H15B 109.4 . . ?
H15A C15 H15B 108.0 . . ?
C11 C16 C15 111.8(4) . . ?
C11 C16 H16A 109.3 . . ?
C15 C16 H16A 109.3 . . ?
C11 C16 H16B 109.3 . . ?
C15 C16 H16B 109.3 . . ?
H16A C16 H16B 107.9 . . ?
C26 C21 N2 114.0(4) . . ?
C26 C21 C22 113.7(4) . . ?
N2 C21 C22 115.0(4) . . ?
C26 C21 H21 104.1 . . ?
N2 C21 H21 104.1 . . ?
C22 C21 H21 104.1 . . ?
C21 C22 C23 112.4(5) . . ?
C21 C22 C23' 114.6(9) . . ?
C23 C22 C23' 26.9(10) . . ?
C21 C22 H22A 109.1 . . ?
C23 C22 H22A 109.1 . . ?
C23' C22 H22A 83.8 . . ?
C21 C22 H22B 109.1 . . ?
C23 C22 H22B 109.1 . . ?
C23' C22 H22B 127.7 . . ?
H22A C22 H22B 107.9 . . ?
C21 C22 H22C 108.6 . . ?
C23 C22 H22C 130.1 . . ?
C23' C22 H22C 108.6 . . ?
H22A C22 H22C 28.1 . . ?
H22B C22 H22C 82.1 . . ?
C21 C22 H22D 108.6 . . ?
C23 C22 H22D 85.1 . . ?
C23' C22 H22D 108.6 . . ?
H22A C22 H22D 129.9 . . ?
H22B C22 H22D 27.2 . . ?
H22C C22 H22D 107.6 . . ?
C24 C23 C22 110.4(7) . . ?
C24 C23 H23A 109.6 . . ?
C22 C23 H23A 109.6 . . ?
C24 C23 H23B 109.6 . . ?
C22 C23 H23B 109.6 . . ?
H23A C23 H23B 108.1 . . ?
C24 C23' C22 123.5(16) . . ?
C24 C23' H23C 106.5 . . ?
C22 C23' H23C 106.5 . . ?
C24 C23' H23D 106.5 . . ?
C22 C23' H23D 106.5 . . ?
H23C C23' H23D 106.5 . . ?
C23' C24 C25 121.8(11) . . ?
C23' C24 C23 28.4(13) . . ?
C25 C24 C23 113.0(6) . . ?
C23' C24 H24A 122.5 . . ?
C25 C24 H24A 109.0 . . ?
C23 C24 H24A 109.0 . . ?
C23' C24 H24B 80.7 . . ?
C25 C24 H24B 109.0 . . ?
C23 C24 H24B 109.0 . . ?
H24A C24 H24B 107.8 . . ?
C23' C24 H24C 106.9 . . ?
C25 C24 H24C 106.9 . . ?
C23 C24 H24C 132.5 . . ?
H24A C24 H24C 80.1 . . ?
H24B C24 H24C 30.8 . . ?
C23' C24 H24D 106.9 . . ?
C25 C24 H24D 106.9 . . ?
C23 C24 H24D 85.7 . . ?
H24A C24 H24D 27.5 . . ?
H24B C24 H24D 131.1 . . ?
H24C C24 H24D 106.7 . . ?
C24 C25 C26 112.8(4) . . ?
C24 C25 H25A 109.0 . . ?
C26 C25 H25A 109.0 . . ?
C24 C25 H25B 109.0 . . ?
C26 C25 H25B 109.0 . . ?
H25A C25 H25B 107.8 . . ?
C21 C26 C25 116.0(5) . . ?
C21 C26 H26A 108.3 . . ?
C25 C26 H26A 108.3 . . ?
C21 C26 H26B 108.3 . . ?
C25 C26 H26B 108.3 . . ?
H26A C26 H26B 107.4 . . ?
C36 C31 N3 113.4(5) . . ?
C36 C31 C32' 114.1(6) . . ?
N3 C31 C32' 114.9(6) . . ?
C36 C31 C32 103.5(8) . . ?
N3 C31 C32 100.7(7) . . ?
C32' C31 C32 26.7(6) . . ?
C36 C31 H31 112.8 . . ?
N3 C31 H31 112.8 . . ?
C32' C31 H31 86.2 . . ?
C32 C31 H31 112.8 . . ?
C36 C31 H31' 104.3 . . ?
N3 C31 H31' 104.3 . . ?
C32' C31 H31' 104.3 . . ?
C32 C31 H31' 130.9 . . ?
H31 C31 H31' 18.1 . . ?
C31 C32 C33 88.1(9) . . ?
C31 C32 H32A 114.0 . . ?
C33 C32 H32A 114.0 . . ?
C31 C32 H32B 114.0 . . ?
C33 C32 H32B 114.0 . . ?
H32A C32 H32B 111.2 . . ?
C33 C32' C31 114.0(7) . . ?
C33 C32' H32C 108.8 . . ?
C31 C32' H32C 108.8 . . ?
C33 C32' H32D 108.8 . . ?
C31 C32' H32D 108.8 . . ?
H32C C32' H32D 107.7 . . ?
C34 C33 C32' 113.2(7) . . ?
C34 C33 C32 99.5(8) . . ?
C32' C33 C32 20.9(6) . . ?
C34 C33 H33A 111.9 . . ?
C32' C33 H33A 91.6 . . ?
C32 C33 H33A 111.9 . . ?
C34 C33 H33B 111.9 . . ?
C32' C33 H33B 117.0 . . ?
C32 C33 H33B 111.9 . . ?
H33A C33 H33B 109.6 . . ?
C34 C33 H33C 108.9 . . ?
C32' C33 H33C 108.9 . . ?
C32 C33 H33C 129.7 . . ?
H33A C33 H33C 18.5 . . ?
H33B C33 H33C 95.1 . . ?
C34 C33 H33D 108.9 . . ?
C32' C33 H33D 108.9 . . ?
C32 C33 H33D 100.7 . . ?
H33A C33 H33D 121.3 . . ?
H33B C33 H33D 12.9 . . ?
H33C C33 H33D 107.7 . . ?
C33 C34 C35 108.8(6) . . ?
C33 C34 H34A 109.9 . . ?
C35 C34 H34A 109.9 . . ?
C33 C34 H34B 109.9 . . ?
C35 C34 H34B 109.9 . . ?
H34A C34 H34B 108.3 . . ?
C34 C35 C36 111.9(6) . . ?
C34 C35 H35A 109.2 . . ?
C36 C35 H35A 109.2 . . ?
C34 C35 H35B 109.2 . . ?
C36 C35 H35B 109.2 . . ?
H35A C35 H35B 107.9 . . ?
C31 C36 C35 111.6(6) . . ?
C31 C36 H36A 109.3 . . ?
C35 C36 H36A 109.3 . . ?
C31 C36 H36B 109.3 . . ?
C35 C36 H36B 109.3 . . ?
H36A C36 H36B 108.0 . . ?
O1 C101 C102 103.8(4) . . ?
O1 C101 H10A 111.0 . . ?
C102 C101 H10A 111.0 . . ?
O1 C101 H10B 111.0 . . ?
C102 C101 H10B 111.0 . . ?
H10A C101 H10B 109.0 . . ?
C101 C102 C103 103.5(4) . . ?
C101 C102 H10C 111.1 . . ?
C103 C102 H10C 111.1 . . ?
C101 C102 H10D 111.1 . . ?
C103 C102 H10D 111.1 . . ?
H10C C102 H10D 109.0 . . ?
C102 C103 C104 103.5(3) . . ?
C102 C103 H10E 111.1 . . ?
C104 C103 H10E 111.1 . . ?
C102 C103 H10F 111.1 . . ?
C104 C103 H10F 111.1 . . ?
H10E C103 H10F 109.0 . . ?
O1 C104 C103 107.0(4) . . ?
O1 C104 H10G 110.3 . . ?
C103 C104 H10G 110.3 . . ?
O1 C104 H10H 110.3 . . ?
C103 C104 H10H 110.3 . . ?
H10G C104 H10H 108.6 . . ?
O2 C201 C202 107.9(4) . . ?
O2 C201 H20A 110.1 . . ?
C202 C201 H20A 110.1 . . ?
O2 C201 H20B 110.1 . . ?
C202 C201 H20B 110.1 . . ?
H20A C201 H20B 108.4 . . ?
C203 C202 C201 103.4(4) . . ?
C203 C202 H20C 111.1 . . ?
C201 C202 H20C 111.1 . . ?
C203 C202 H20D 111.1 . . ?
C201 C202 H20D 111.1 . . ?
H20C C202 H20D 109.0 . . ?
C202 C203 C204 103.9(5) . . ?
C202 C203 H20E 111.0 . . ?
C204 C203 H20E 111.0 . . ?
C202 C203 H20F 111.0 . . ?
C204 C203 H20F 111.0 . . ?
H20E C203 H20F 109.0 . . ?
O2 C204 C203 103.1(5) . . ?
O2 C204 H20G 111.1 . . ?
C203 C204 H20G 111.1 . . ?
O2 C204 H20H 111.1 . . ?
C203 C204 H20H 111.1 . . ?
H20G C204 H20H 109.1 . . ?
C302 C301 O3 108.6(11) . . ?
C302 C301 H30A 110.0 . . ?
O3 C301 H30A 110.0 . . ?
C302 C301 H30B 110.0 . . ?
O3 C301 H30B 110.0 . . ?
H30A C301 H30B 108.4 . . ?
C312 C311 O3 108.4(8) . . ?
C312 C311 H31A 110.0 . . ?
O3 C311 H31A 110.0 . . ?
C312 C311 H31B 110.0 . . ?
O3 C311 H31B 110.0 . . ?
H31A C311 H31B 108.4 . . ?
C301 C302 C303 111.2(11) . . ?
C301 C302 H30C 109.4 . . ?
C303 C302 H30C 109.4 . . ?
C301 C302 H30D 109.4 . . ?
C303 C302 H30D 109.4 . . ?
H30C C302 H30D 108.0 . . ?
C311 C312 C303 106.5(8) . . ?
C311 C312 H31C 110.4 . . ?
C303 C312 H31C 110.4 . . ?
C311 C312 H31D 110.4 . . ?
C303 C312 H31D 110.4 . . ?
H31C C312 H31D 108.6 . . ?
C302 C303 C304 101.9(6) . . ?
C302 C303 C312 36.6(6) . . ?
C304 C303 C312 104.7(5) . . ?
C302 C303 H30E 111.4 . . ?
C304 C303 H30E 111.4 . . ?
C312 C303 H30E 137.1 . . ?
C302 C303 H30F 111.4 . . ?
C304 C303 H30F 111.4 . . ?
C312 C303 H30F 76.9 . . ?
H30E C303 H30F 109.3 . . ?
C302 C303 H30G 140.2 . . ?
C304 C303 H30G 110.8 . . ?
C312 C303 H30G 110.8 . . ?
H30E C303 H30G 77.4 . . ?
H30F C303 H30G 35.5 . . ?
C302 C303 H30H 78.5 . . ?
C304 C303 H30H 110.8 . . ?
C312 C303 H30H 110.8 . . ?
H30E C303 H30H 34.3 . . ?
H30F C303 H30H 133.1 . . ?
H30G C303 H30H 108.9 . . ?
O3 C304 C303 105.6(4) . . ?
O3 C304 H30I 110.6 . . ?
C303 C304 H30I 110.6 . . ?
O3 C304 H30J 110.6 . . ?
C303 C304 H30J 110.6 . . ?
H30I C304 H30J 108.7 . . ?

loop_
_geom_bond_atom_site_label_1
_geom_bond_atom_site_label_2
_geom_bond_distance
_geom_bond_site_symmetry_2
_geom_bond_publ_flag
As1 As6 2.3806(6) . ?
As1 As2 2.4100(6) . ?
As1 Li2 2.667(8) . ?
As1 Li1 2.705(7) . ?
As2 As3 2.4114(6) . ?
As2 As4 2.4147(6) . ?
As2 Li2 3.176(7) . ?
As2 Li1 3.191(7) . ?
As2 Li3 3.207(8) . ?
As3 As5 2.3776(6) . ?
As3 Li3 2.680(8) . ?
As3 Li2 2.721(8) . ?
As4 As7 2.3814(6) . ?
As4 Li1 2.659(7) . ?
As4 Li3 2.743(9) . ?
As5 As6 2.4732(6) . ?
As5 As7 2.4781(6) . ?
As6 As7 2.4753(6) . ?
Li1 O1 1.955(7) . ?
Li1 N1 2.055(8) . ?
Li2 O2 1.948(8) . ?
Li2 N2 2.036(8) . ?
Li3 O3 1.946(9) . ?
Li3 N3 2.043(8) . ?
N1 C11 1.475(5) . ?
N1 H1A 0.9200 . ?
N1 H1B 0.9200 . ?
N2 C21 1.462(6) . ?
N2 H2A 0.9200 . ?
N2 H2B 0.9200 . ?
N3 C31 1.503(7) . ?
N3 H3A 0.9200 . ?
N3 H3B 0.9200 . ?
O1 C101 1.426(5) . ?
O1 C104 1.436(5) . ?
O2 C201 1.419(5) . ?
O2 C204 1.438(6) . ?
O3 C304 1.417(6) . ?
O3 C311 1.455(10) . ?
O3 C301 1.494(13) . ?
C11 C12 1.503(6) . ?
C11 C16 1.522(6) . ?
C11 H11 1.0000 . ?
C12 C13 1.529(7) . ?
C12 H12A 0.9900 . ?
C12 H12B 0.9900 . ?
C13 C14 1.501(8) . ?
C13 H13A 0.9900 . ?
C13 H13B 0.9900 . ?
C14 C15 1.513(8) . ?
C14 H14A 0.9900 . ?
C14 H14B 0.9900 . ?
C15 C16 1.526(7) . ?
C15 H15A 0.9900 . ?
C15 H15B 0.9900 . ?
C16 H16A 0.9900 . ?
C16 H16B 0.9900 . ?
C21 C26 1.443(7) . ?
C21 C22 1.509(6) . ?
C21 H21 1.0000 . ?
C22 C23 1.532(9) . ?
C22 C23' 1.58(2) . ?
C22 H22A 0.9900 . ?
C22 H22B 0.9900 . ?
C22 H22C 0.9900 . ?
C22 H22D 0.9900 . ?
C23 C24 1.512(11) . ?
C23 H23A 0.9900 . ?
C23 H23B 0.9900 . ?
C23' C24 1.26(2) . ?
C23' H23C 0.9900 . ?
C23' H23D 0.9900 . ?
C24 C25 1.498(7) . ?
C24 H24A 0.9900 . ?
C24 H24B 0.9900 . ?
C24 H24C 0.9900 . ?
C24 H24D 0.9900 . ?
C25 C26 1.509(7) . ?
C25 H25A 0.9900 . ?
C25 H25B 0.9900 . ?
C26 H26A 0.9900 . ?
C26 H26B 0.9900 . ?
C31 C36 1.425(9) . ?
C31 C32' 1.507(10) . ?
C31 C32 1.685(16) . ?
C31 H31 1.0000 . ?
C31 H31' 1.0000 . ?
C32 C33 1.938(19) . ?
C32 H32A 0.9900 . ?
C32 H32B 0.9900 . ?
C32' C33 1.505(12) . ?
C32' H32C 0.9900 . ?
C32' H32D 0.9900 . ?
C33 C34 1.433(11) . ?
C33 H33A 0.9900 . ?
C33 H33B 0.9900 . ?
C33 H33C 0.9900 . ?
C33 H33D 0.9900 . ?
C34 C35 1.512(9) . ?
C34 H34A 0.9900 . ?
C34 H34B 0.9900 . ?
C35 C36 1.531(9) . ?
C35 H35A 0.9900 . ?
C35 H35B 0.9900 . ?
C36 H36A 0.9900 . ?
C36 H36B 0.9900 . ?
C101 C102 1.497(6) . ?
C101 H10A 0.9900 . ?
C101 H10B 0.9900 . ?
C102 C103 1.511(7) . ?
C102 H10C 0.9900 . ?
C102 H10D 0.9900 . ?
C103 C104 1.519(6) . ?
C103 H10E 0.9900 . ?
C103 H10F 0.9900 . ?
C104 H10G 0.9900 . ?
C104 H10H 0.9900 . ?
C201 C202 1.509(7) . ?
C201 H20A 0.9900 . ?
C201 H20B 0.9900 . ?
C202 C203 1.491(8) . ?
C202 H20C 0.9900 . ?
C202 H20D 0.9900 . ?
C203 C204 1.510(8) . ?
C203 H20E 0.9900 . ?
C203 H20F 0.9900 . ?
C204 H20G 0.9900 . ?
C204 H20H 0.9900 . ?
C301 C302 1.317(18) . ?
C301 H30A 0.9900 . ?
C301 H30B 0.9900 . ?
C311 C312 1.372(14) . ?
C311 H31A 0.9900 . ?
C311 H31B 0.9900 . ?
C302 C303 1.466(14) . ?
C302 H30C 0.9900 . ?
C302 H30D 0.9900 . ?
C312 C303 1.561(12) . ?
C312 H31C 0.9900 . ?
C312 H31D 0.9900 . ?
C303 C304 1.500(7) . ?
C303 H30E 0.9900 . ?
C303 H30F 0.9900 . ?
C303 H30G 0.9900 . ?
C303 H30H 0.9900 . ?
C304 H30I 0.9900 . ?
C304 H30J 0.9900 . ?
